data_2208173
loop_
_publ_author_name
'He, Hong-Yin'
'Zhu, Long-Guan'

_publ_section_title
<i>catena</i>-Poly[[bis(4-cyanobenzoato-\k<i>O</i>)copper(II)]-di-\m-3-aminopyridine-\k^2^<i>N</i>^1^:<i>N</i>^3^;\k^2^<i>N</i>^3^:<i>N</i>^1^]
_journal_coeditor_code SJ6192
_journal_issue 2
_journal_name_full 'Acta Crystallographica Section E'
_journal_page_first m198
_journal_page_last m200
_journal_paper_doi 10.1107/S1600536805042820
_journal_volume 62
_journal_year 2006
_chemical_formula_iupac '[Cu (C8 H4 N O2)2 (C5 H6 N2)2]'
_chemical_formula_moiety 'C26 H20 Cu N6 O4'
_chemical_formula_sum 'C26 H20 Cu N6 O4'
_chemical_formula_weight 544.02
_chemical_name_systematic
;
catena-Poly[[bis(4-cyanobenzoato-\kO)copper(II)]-di-\m-3-aminopyridine-
\k^2^N^1^:N^3^;\k^2^N^3^:N^1^]
;
_space_group_IT_number 2
_symmetry_cell_setting triclinic
_symmetry_space_group_name_Hall '-P 1'
_symmetry_space_group_name_H-M 'P -1'
_atom_sites_solution_hydrogens geom
_atom_sites_solution_primary direct
_atom_sites_solution_secondary difmap
_audit_creation_method SHELXL-97
_cell_angle_alpha 63.894(3)
_cell_angle_beta 81.922(4)
_cell_angle_gamma 80.455(3)
_cell_formula_units_Z 2
_cell_length_a 6.3906(9)
_cell_length_b 13.613(2)
_cell_length_c 15.466(3)
_cell_measurement_reflns_used 1217
_cell_measurement_temperature 295(2)
_cell_measurement_theta_max 44.8
_cell_measurement_theta_min 5.3
_cell_volume 1188.0(3)
_computing_cell_refinement 'SAINT (Bruker, 2002)'
_computing_data_collection 'SMART (Bruker, 2002)'
_computing_data_reduction SAINT
_computing_molecular_graphics 'ORTEP-3 for Windows (Farrugia, 1997)'
_computing_publication_material 'WinGX (Farrugia, 1999)'
_computing_structure_refinement 'SHELXL97 (Sheldrick, 1997)'
_computing_structure_solution 'SHELXS97 (Sheldrick, 1997)'
_diffrn_ambient_temperature 295(2)
_diffrn_measured_fraction_theta_full 0.986
_diffrn_measured_fraction_theta_max 0.986
_diffrn_measurement_device_type 'Bruker SMART CCD area-detector'
_diffrn_measurement_method '\f and \w'
_diffrn_radiation_monochromator graphite
_diffrn_radiation_source 'fine-focus sealed tube'
_diffrn_radiation_type MoK\a
_diffrn_radiation_wavelength 0.71073
_diffrn_reflns_av_R_equivalents 0.062
_diffrn_reflns_av_sigmaI/netI 0.114
_diffrn_reflns_limit_h_max 7
_diffrn_reflns_limit_h_min -7
_diffrn_reflns_limit_k_max 13
_diffrn_reflns_limit_k_min -16
_diffrn_reflns_limit_l_max 18
_diffrn_reflns_limit_l_min -18
_diffrn_reflns_number 6040
_diffrn_reflns_theta_full 25.05
_diffrn_reflns_theta_max 25.05
_diffrn_reflns_theta_min 1.47
_diffrn_standards_number 0
_exptl_absorpt_coefficient_mu 0.966
_exptl_absorpt_correction_T_max 0.951
_exptl_absorpt_correction_T_min 0.666
_exptl_absorpt_correction_type multi-scan
_exptl_absorpt_process_details '(SADABS; Bruker, 2002)'
_exptl_crystal_colour green
_exptl_crystal_density_diffrn 1.521
_exptl_crystal_density_method 'not measured'
_exptl_crystal_description plate
_exptl_crystal_F_000 558
_exptl_crystal_size_max 0.46
_exptl_crystal_size_mid 0.22
_exptl_crystal_size_min 0.05
_refine_diff_density_max 0.533
_refine_diff_density_min -0.465
_refine_ls_extinction_method none
_refine_ls_goodness_of_fit_ref 0.98
_refine_ls_hydrogen_treatment mixed
_refine_ls_matrix_type full
_refine_ls_number_parameters 349
_refine_ls_number_reflns 4151
_refine_ls_number_restraints 4
_refine_ls_restrained_S_all 0.98
_refine_ls_R_factor_all 0.085
_refine_ls_R_factor_gt 0.057
_refine_ls_shift/su_max 0.000
_refine_ls_shift/su_mean 0.000
_refine_ls_structure_factor_coef Fsqd
_refine_ls_weighting_details 'calc w=1/[\s^2^(Fo^2^)+(0.0398P)^2^] where P=(Fo^2^+2Fc^2^)/3'
_refine_ls_weighting_scheme calc
_refine_ls_wR_factor_gt 0.124
_refine_ls_wR_factor_ref 0.132
_reflns_number_gt 2697
_reflns_number_total 4151
_reflns_threshold_expression I>2\s(I)
_cod_data_source_file sj6192.cif
_cod_data_source_block I
_cod_depositor_comments
;
The following automatic conversions were performed:
'_symmetry_cell_setting' value 'Triclinic' changed to 'triclinic'
according to '/home/saulius/struct/CIF-dictionaries/cif_core.dic'
dictionary named 'cif_core.dic' version 2.4.1 from 2010-06-29.

Automatic conversion script
Id: cif_fix_enum 1527 2010-12-29 10:47:43Z saulius 

The following automatic conversions were performed:

'_symmetry_cell_setting' value 'Triclinic' changed to 'triclinic'
according to /home/saulius/struct/CIF-dictionaries/cif_core.dic
dictionary named 'cif_core.dic' version 2.4.1 from 2010-06-29.

Automatic conversion script
Id: cif_fix_values 1715 2011-07-08 13:25:40Z adriana 
;
_cod_database_code 2208173
_cod_database_fobs_code 2208173

loop_
_symmetry_equiv_pos_as_xyz
'x, y, z'
'-x, -y, -z'

loop_
_atom_site_label
_atom_site_fract_x
_atom_site_fract_y
_atom_site_fract_z
_atom_site_U_iso_or_equiv
_atom_site_adp_type
_atom_site_calc_flag
_atom_site_refinement_flags
_atom_site_occupancy
_atom_site_type_symbol
Cu1 1.0000 0.5000 0.0000 0.0304(3) Uani d S 1 Cu
Cu2 1.0000 0.5000 0.5000 0.0371(3) Uani d S 1 Cu
O1 0.8449(5) 0.5883(3) 0.0641(2) 0.0345(8) Uani d . 1 O
O2 1.0703(5) 0.5976(3) 0.1580(2) 0.0434(9) Uani d . 1 O
O3 0.8420(5) 0.6445(3) 0.4728(2) 0.0391(9) Uani d . 1 O
O4 1.0792(6) 0.7606(3) 0.3809(3) 0.0547(11) Uani d . 1 O
N1 0.7909(6) 0.3868(3) 0.0707(3) 0.0284(9) Uani d . 1 N
N2 0.2262(7) 0.3897(4) 0.1482(3) 0.0367(10) Uani d D 1 N
N3 0.1805(9) 1.0372(5) 0.1629(5) 0.093(2) Uani d . 1 N
N4 0.8073(6) 0.4805(3) 0.4135(3) 0.0309(10) Uani d . 1 N
N5 0.2657(6) 0.5773(4) 0.3400(3) 0.0353(10) Uani d D 1 N
N6 0.1252(9) 1.1718(4) 0.3588(4) 0.0771(18) Uani d . 1 N
C1 0.5913(7) 0.4173(4) 0.0951(3) 0.0289(11) Uani d . 1 C
H1 0.5561 0.4895 0.0877 0.035 Uiso calc R 1 H
C2 0.4325(8) 0.3484(4) 0.1310(3) 0.0305(12) Uani d . 1 C
C3 0.4885(8) 0.2411(4) 0.1439(4) 0.0391(13) Uani d . 1 C
H3 0.3868 0.1920 0.1664 0.047 Uiso calc R 1 H
C4 0.6966(8) 0.2072(4) 0.1231(4) 0.0414(13) Uani d . 1 C
H4 0.7381 0.1341 0.1342 0.050 Uiso calc R 1 H
C5 0.8413(8) 0.2810(4) 0.0861(3) 0.0407(13) Uani d . 1 C
H5 0.9807 0.2573 0.0710 0.049 Uiso calc R 1 H
C6 0.9015(8) 0.6259(4) 0.1192(3) 0.0312(12) Uani d . 1 C
C7 0.7412(8) 0.7130(4) 0.1323(3) 0.0317(12) Uani d . 1 C
C8 0.7876(9) 0.7730(4) 0.1772(4) 0.0500(15) Uani d . 1 C
H8 0.9190 0.7569 0.2027 0.060 Uiso calc R 1 H
C9 0.6438(10) 0.8570(5) 0.1855(4) 0.0534(16) Uani d . 1 C
H9 0.6803 0.8975 0.2153 0.064 Uiso calc R 1 H
C10 0.4502(10) 0.8803(5) 0.1504(4) 0.0518(16) Uani d . 1 C
C11 0.3944(9) 0.8192(5) 0.1067(5) 0.0607(18) Uani d . 1 C
H11 0.2605 0.8336 0.0837 0.073 Uiso calc R 1 H
C12 0.5419(9) 0.7367(4) 0.0979(4) 0.0501(15) Uani d . 1 C
H12 0.5061 0.6962 0.0681 0.060 Uiso calc R 1 H
C13 0.2973(11) 0.9673(5) 0.1583(5) 0.0653(18) Uani d . 1 C
C14 0.6158(7) 0.5384(4) 0.3964(3) 0.0278(11) Uani d . 1 C
H14 0.5798 0.5937 0.4175 0.033 Uiso calc R 1 H
C15 0.4658(7) 0.5211(4) 0.3485(3) 0.0275(11) Uani d . 1 C
C16 0.5280(8) 0.4418(4) 0.3135(4) 0.0391(13) Uani d . 1 C
H16 0.4348 0.4268 0.2810 0.047 Uiso calc R 1 H
C17 0.7306(8) 0.3854(4) 0.3277(3) 0.0380(13) Uani d . 1 C
H17 0.7755 0.3334 0.3031 0.046 Uiso calc R 1 H
C18 0.8654(8) 0.4060(4) 0.3780(3) 0.0361(13) Uani d . 1 C
H18 1.0006 0.3670 0.3876 0.043 Uiso calc R 1 H
C19 0.9046(9) 0.7393(4) 0.4229(4) 0.0358(13) Uani d . 1 C
C20 0.7325(8) 0.8335(4) 0.4158(3) 0.0316(12) Uani d . 1 C
C21 0.7837(8) 0.9408(4) 0.3729(4) 0.0372(13) Uani d . 1 C
H21 0.9236 0.9545 0.3507 0.045 Uiso calc R 1 H
C22 0.6272(9) 1.0269(4) 0.3631(4) 0.0434(14) Uani d . 1 C
H22 0.6625 1.0986 0.3360 0.052 Uiso calc R 1 H
C23 0.4204(8) 1.0077(4) 0.3930(4) 0.0382(13) Uani d . 1 C
C24 0.3656(8) 0.9016(4) 0.4375(4) 0.0423(14) Uani d . 1 C
H24 0.2253 0.8884 0.4591 0.051 Uiso calc R 1 H
C25 0.5256(8) 0.8154(4) 0.4490(4) 0.0403(13) Uani d . 1 C
H25 0.4915 0.7435 0.4800 0.048 Uiso calc R 1 H
C26 0.2536(10) 1.0996(5) 0.3767(4) 0.0496(15) Uani d . 1 C
H2A 0.205(9) 0.456(2) 0.149(4) 0.080 Uiso d D 1 H
H2B 0.138(8) 0.339(4) 0.183(3) 0.080 Uiso d D 1 H
H5A 0.187(8) 0.585(5) 0.294(3) 0.080 Uiso d D 1 H
H5B 0.232(9) 0.635(3) 0.354(4) 0.080 Uiso d D 1 H

loop_
_atom_site_aniso_label
_atom_site_aniso_U_11
_atom_site_aniso_U_22
_atom_site_aniso_U_33
_atom_site_aniso_U_12
_atom_site_aniso_U_13
_atom_site_aniso_U_23
Cu1 0.0265(5) 0.0345(5) 0.0386(5) -0.0018(4) 0.0011(4) -0.0248(5)
Cu2 0.0319(6) 0.0241(5) 0.0595(6) 0.0063(4) -0.0225(5) -0.0194(5)
O1 0.031(2) 0.038(2) 0.046(2) 0.0014(16) -0.0024(16) -0.0303(18)
O2 0.040(2) 0.047(2) 0.056(2) 0.0099(18) -0.0182(19) -0.034(2)
O3 0.033(2) 0.024(2) 0.061(2) 0.0082(16) -0.0188(18) -0.0178(19)
O4 0.037(2) 0.039(2) 0.088(3) 0.0035(19) 0.004(2) -0.032(2)
N1 0.029(2) 0.027(2) 0.032(2) 0.0053(19) -0.0056(19) -0.017(2)
N2 0.023(2) 0.040(3) 0.050(3) -0.001(2) 0.000(2) -0.024(3)
N3 0.079(5) 0.062(4) 0.147(6) 0.015(4) 0.007(4) -0.065(4)
N4 0.026(2) 0.029(2) 0.039(2) 0.0046(19) -0.0097(19) -0.016(2)
N5 0.021(2) 0.042(3) 0.049(3) 0.009(2) -0.011(2) -0.028(2)
N6 0.078(4) 0.057(4) 0.090(4) 0.036(3) -0.018(3) -0.037(3)
C1 0.033(3) 0.024(3) 0.027(3) 0.008(2) -0.008(2) -0.011(2)
C2 0.030(3) 0.036(3) 0.034(3) 0.001(2) -0.008(2) -0.022(3)
C3 0.038(3) 0.030(3) 0.047(3) -0.009(3) 0.001(3) -0.015(3)
C4 0.049(4) 0.023(3) 0.045(3) 0.003(3) 0.002(3) -0.011(3)
C5 0.036(3) 0.042(4) 0.037(3) 0.007(3) -0.010(3) -0.012(3)
C6 0.038(3) 0.027(3) 0.029(3) -0.005(2) -0.001(2) -0.013(2)
C7 0.033(3) 0.032(3) 0.032(3) 0.000(2) -0.002(2) -0.017(2)
C8 0.059(4) 0.047(4) 0.054(4) 0.005(3) -0.019(3) -0.030(3)
C9 0.074(5) 0.042(4) 0.060(4) 0.008(3) -0.018(4) -0.038(3)
C10 0.064(4) 0.039(4) 0.056(4) 0.006(3) 0.002(3) -0.029(3)
C11 0.038(4) 0.061(4) 0.099(5) 0.008(3) -0.019(4) -0.050(4)
C12 0.052(4) 0.047(4) 0.071(4) 0.008(3) -0.014(3) -0.045(3)
C13 0.069(5) 0.048(4) 0.079(5) 0.006(4) 0.000(4) -0.034(4)
C14 0.025(3) 0.025(3) 0.035(3) 0.002(2) -0.006(2) -0.015(2)
C15 0.028(3) 0.027(3) 0.026(3) 0.006(2) -0.009(2) -0.011(2)
C16 0.037(3) 0.047(4) 0.042(3) 0.004(3) -0.012(3) -0.028(3)
C17 0.040(3) 0.041(3) 0.041(3) 0.007(3) -0.007(3) -0.027(3)
C18 0.028(3) 0.040(3) 0.035(3) 0.008(2) -0.004(2) -0.016(3)
C19 0.045(4) 0.028(3) 0.041(3) 0.007(3) -0.020(3) -0.020(3)
C20 0.033(3) 0.028(3) 0.036(3) 0.002(2) -0.012(2) -0.015(2)
C21 0.035(3) 0.032(3) 0.042(3) 0.003(2) -0.011(3) -0.014(3)
C22 0.058(4) 0.026(3) 0.040(3) 0.001(3) -0.006(3) -0.010(3)
C23 0.042(4) 0.033(3) 0.039(3) 0.011(3) -0.010(3) -0.018(3)
C24 0.035(3) 0.037(3) 0.053(3) 0.004(3) -0.005(3) -0.020(3)
C25 0.048(4) 0.024(3) 0.046(3) 0.001(3) -0.009(3) -0.012(3)
C26 0.058(4) 0.041(4) 0.044(3) 0.011(3) -0.002(3) -0.020(3)

loop_
_atom_type_symbol
_atom_type_description
_atom_type_scat_dispersion_real
_atom_type_scat_dispersion_imag
_atom_type_scat_source
C C 0.0033 0.0016 'International Tables Vol C Tables 4.2.6.8 and 6.1.1.4'
H H 0.0000 0.0000 'International Tables Vol C Tables 4.2.6.8 and 6.1.1.4'
N N 0.0061 0.0033 'International Tables Vol C Tables 4.2.6.8 and 6.1.1.4'
O O 0.0106 0.0060 'International Tables Vol C Tables 4.2.6.8 and 6.1.1.4'
Cu Cu 0.3201 1.2651 'International Tables Vol C Tables 4.2.6.8 and 6.1.1.4'

loop_
_geom_angle_atom_site_label_1
_geom_angle_atom_site_label_2
_geom_angle_atom_site_label_3
_geom_angle_site_symmetry_1
_geom_angle_site_symmetry_3
_geom_angle
_geom_angle_publ_flag
O1 Cu1 O1 . 2_765 180.00(15) no
O1 Cu1 N1 . . 88.41(14) yes
O1 Cu1 N1 2_765 . 91.59(14) yes
O1 Cu1 N1 . 2_765 91.59(14) no
O1 Cu1 N1 2_765 2_765 88.41(14) no
N1 Cu1 N1 . 2_765 180.00(18) no
O1 Cu1 N2 . 1_655 89.92(13) yes
O1 Cu1 N2 2_765 1_655 90.08(13) yes
N1 Cu1 N2 . 1_655 86.04(14) yes
N1 Cu1 N2 2_765 1_655 93.96(14) yes
O3 Cu2 O3 . 2_766 180.0(2) no
O3 Cu2 N4 . . 88.82(14) yes
O3 Cu2 N4 2_766 . 91.18(14) yes
O3 Cu2 N4 . 2_766 91.18(14) no
O3 Cu2 N4 2_766 2_766 88.82(14) no
N4 Cu2 N4 . 2_766 180.0(2) no
O3 Cu2 N5 . 1_655 93.43(14) yes
O3 Cu2 N5 2_766 1_655 86.57(14) yes
N4 Cu2 N5 . 1_655 85.57(14) yes
N4 Cu2 N5 2_766 1_655 94.43(14) yes
C6 O1 Cu1 . . 132.7(3) ?
C19 O3 Cu2 . . 128.6(3) ?
C1 N1 C5 . . 117.1(4) ?
C1 N1 Cu1 . . 120.9(3) ?
C5 N1 Cu1 . . 121.7(3) ?
C2 N2 H2A . . 118(4) ?
C2 N2 H2B . . 115(4) ?
H2A N2 H2B . . 121(5) ?
C14 N4 C18 . . 118.4(4) ?
C14 N4 Cu2 . . 120.4(3) ?
C18 N4 Cu2 . . 121.2(3) ?
C15 N5 H5A . . 121(4) ?
C15 N5 H5B . . 122(4) ?
H5A N5 H5B . . 110(5) ?
N1 C1 C2 . . 124.2(4) ?
N1 C1 H1 . . 117.9 ?
C2 C1 H1 . . 117.9 ?
C3 C2 N2 . . 122.8(5) ?
C3 C2 C1 . . 117.1(5) ?
N2 C2 C1 . . 120.0(4) ?
C4 C3 C2 . . 119.2(5) ?
C4 C3 H3 . . 120.4 ?
C2 C3 H3 . . 120.4 ?
C5 C4 C3 . . 119.7(5) ?
C5 C4 H4 . . 120.1 ?
C3 C4 H4 . . 120.1 ?
N1 C5 C4 . . 122.5(5) ?
N1 C5 H5 . . 118.7 ?
C4 C5 H5 . . 118.7 ?
O2 C6 O1 . . 125.7(5) ?
O2 C6 C7 . . 120.7(4) ?
O1 C6 C7 . . 113.6(4) ?
C8 C7 C12 . . 117.6(5) ?
C8 C7 C6 . . 121.4(4) ?
C12 C7 C6 . . 121.0(4) ?
C7 C8 C9 . . 121.6(5) ?
C7 C8 H8 . . 119.2 ?
C9 C8 H8 . . 119.2 ?
C10 C9 C8 . . 120.1(5) ?
C10 C9 H9 . . 120.0 ?
C8 C9 H9 . . 120.0 ?
C9 C10 C11 . . 120.1(5) ?
C9 C10 C13 . . 121.2(6) ?
C11 C10 C13 . . 118.7(6) ?
C12 C11 C10 . . 118.8(5) ?
C12 C11 H11 . . 120.6 ?
C10 C11 H11 . . 120.6 ?
C7 C12 C11 . . 121.7(5) ?
C7 C12 H12 . . 119.1 ?
C11 C12 H12 . . 119.1 ?
N3 C13 C10 . . 178.3(9) ?
N4 C14 C15 . . 124.0(4) ?
N4 C14 H14 . . 118.0 ?
C15 C14 H14 . . 118.0 ?
N5 C15 C16 . . 122.3(4) ?
N5 C15 C14 . . 121.0(4) ?
C16 C15 C14 . . 116.6(4) ?
C17 C16 C15 . . 119.2(4) ?
C17 C16 H16 . . 120.4 ?
C15 C16 H16 . . 120.4 ?
C18 C17 C16 . . 120.0(5) ?
C18 C17 H17 . . 120.0 ?
C16 C17 H17 . . 120.0 ?
N4 C18 C17 . . 121.7(5) ?
N4 C18 H18 . . 119.2 ?
C17 C18 H18 . . 119.2 ?
O4 C19 O3 . . 127.9(5) ?
O4 C19 C20 . . 118.9(5) ?
O3 C19 C20 . . 113.2(5) ?
C25 C20 C21 . . 118.9(5) ?
C25 C20 C19 . . 121.5(5) ?
C21 C20 C19 . . 119.6(5) ?
C22 C21 C20 . . 120.0(5) ?
C22 C21 H21 . . 120.0 ?
C20 C21 H21 . . 120.0 ?
C23 C22 C21 . . 120.3(5) ?
C23 C22 H22 . . 119.8 ?
C21 C22 H22 . . 119.8 ?
C22 C23 C24 . . 120.9(5) ?
C22 C23 C26 . . 120.1(5) ?
C24 C23 C26 . . 119.0(5) ?
C23 C24 C25 . . 118.2(5) ?
C23 C24 H24 . . 120.9 ?
C25 C24 H24 . . 120.9 ?
C20 C25 C24 . . 121.7(5) ?
C20 C25 H25 . . 119.1 ?
C24 C25 H25 . . 119.1 ?
N6 C26 C23 . . 176.1(6) ?

loop_
_geom_bond_atom_site_label_1
_geom_bond_atom_site_label_2
_geom_bond_site_symmetry_2
_geom_bond_distance
_geom_bond_publ_flag
Cu1 O1 . 1.945(3) yes
Cu1 O1 2_765 1.945(3) no
Cu1 N1 . 2.036(4) yes
Cu1 N1 2_765 2.036(4) no
Cu1 N2 1_655 2.604(4) yes
Cu2 O3 . 1.949(3) yes
Cu2 O3 2_766 1.949(3) no
Cu2 N4 . 2.063(4) yes
Cu2 N4 2_766 2.063(4) no
Cu2 N5 1_655 2.689(5) yes
O1 C6 . 1.286(5) ?
O2 C6 . 1.230(5) ?
O3 C19 . 1.277(6) ?
O4 C19 . 1.220(6) ?
N1 C1 . 1.330(6) ?
N1 C5 . 1.341(6) ?
N2 C2 . 1.383(6) ?
N2 H2A . 0.90(4) ?
N2 H2B . 0.90(5) ?
N3 C13 . 1.131(7) ?
N4 C14 . 1.333(5) ?
N4 C18 . 1.333(6) ?
N5 C15 . 1.369(6) ?
N5 H5A . 0.89(5) ?
N5 H5B . 0.89(5) ?
N6 C26 . 1.128(7) ?
C1 C2 . 1.384(6) ?
C1 H1 . 0.9300 ?
C2 C3 . 1.376(6) ?
C3 C4 . 1.376(7) ?
C3 H3 . 0.9300 ?
C4 C5 . 1.359(6) ?
C4 H4 . 0.9300 ?
C5 H5 . 0.9300 ?
C6 C7 . 1.499(6) ?
C7 C8 . 1.369(6) ?
C7 C12 . 1.383(7) ?
C8 C9 . 1.385(7) ?
C8 H8 . 0.9300 ?
C9 C10 . 1.354(7) ?
C9 H9 . 0.9300 ?
C10 C11 . 1.393(7) ?
C10 C13 . 1.442(8) ?
C11 C12 . 1.384(7) ?
C11 H11 . 0.9300 ?
C12 H12 . 0.9300 ?
C14 C15 . 1.397(6) ?
C14 H14 . 0.9300 ?
C15 C16 . 1.387(6) ?
C16 C17 . 1.384(7) ?
C16 H16 . 0.9300 ?
C17 C18 . 1.374(6) ?
C17 H17 . 0.9300 ?
C18 H18 . 0.9300 ?
C19 C20 . 1.520(7) ?
C20 C25 . 1.370(7) ?
C20 C21 . 1.387(6) ?
C21 C22 . 1.377(7) ?
C21 H21 . 0.9300 ?
C22 C23 . 1.366(7) ?
C22 H22 . 0.9300 ?
C23 C24 . 1.381(7) ?
C23 C26 . 1.456(7) ?
C24 C25 . 1.387(7) ?
C24 H24 . 0.9300 ?
C25 H25 . 0.9300 ?

loop_
_geom_hbond_atom_site_label_D
_geom_hbond_atom_site_label_H
_geom_hbond_atom_site_label_A
_geom_hbond_site_symmetry_A
_geom_hbond_distance_DH
_geom_hbond_distance_HA
_geom_hbond_distance_DA
_geom_hbond_angle_DHA
_geom_hbond_publ_flag
N2 H2A O2 1_455 0.90(4) 2.03(2) 2.903(5) 164(5) yes
N5 H5A O2 1_455 0.89(5) 2.26(5) 3.122(5) 165(5) yes
N5 H5B O4 1_455 0.89(5) 2.00(5) 2.871(5) 165(5) yes

loop_
_geom_torsion_atom_site_label_1
_geom_torsion_atom_site_label_2
_geom_torsion_atom_site_label_3
_geom_torsion_atom_site_label_4
_geom_torsion_site_symmetry_1
_geom_torsion
N1 Cu1 O1 C6 . 122.5(4)
N1 Cu1 O1 C6 2_765 -57.5(4)
N2 Cu1 O1 C6 1_655 36.5(4)
N4 Cu2 O3 C19 . -110.7(4)
N4 Cu2 O3 C19 2_766 69.3(4)
N5 Cu2 O3 C19 1_655 -25.2(4)
O1 Cu1 N1 C1 . 29.7(3)
O1 Cu1 N1 C1 2_765 -150.3(3)
N2 Cu1 N1 C1 1_655 119.7(3)
O1 Cu1 N1 C5 . -156.8(4)
O1 Cu1 N1 C5 2_765 23.2(4)
N2 Cu1 N1 C5 1_655 -66.8(4)
O3 Cu2 N4 C14 . -22.3(4)
O3 Cu2 N4 C14 2_766 157.7(4)
N5 Cu2 N4 C14 1_655 -115.8(4)
O3 Cu2 N4 C18 . 161.5(4)
O3 Cu2 N4 C18 2_766 -18.5(4)
N5 Cu2 N4 C18 1_655 68.0(4)
C5 N1 C1 C2 . -3.1(7)
Cu1 N1 C1 C2 . 170.7(3)
N1 C1 C2 C3 . 1.6(7)
N1 C1 C2 N2 . -175.6(4)
N2 C2 C3 C4 . 178.5(4)
C1 C2 C3 C4 . 1.5(7)
C2 C3 C4 C5 . -3.0(8)
C1 N1 C5 C4 . 1.5(7)
Cu1 N1 C5 C4 . -172.2(4)
C3 C4 C5 N1 . 1.5(8)
Cu1 O1 C6 O2 . -13.2(7)
Cu1 O1 C6 C7 . 165.7(3)
O2 C6 C7 C8 . 8.3(7)
O1 C6 C7 C8 . -170.6(4)
O2 C6 C7 C12 . -172.8(5)
O1 C6 C7 C12 . 8.2(7)
C12 C7 C8 C9 . -2.0(8)
C6 C7 C8 C9 . 176.9(5)
C7 C8 C9 C10 . 1.2(9)
C8 C9 C10 C11 . 0.6(9)
C8 C9 C10 C13 . 179.9(6)
C9 C10 C11 C12 . -1.5(10)
C13 C10 C11 C12 . 179.2(6)
C8 C7 C12 C11 . 1.0(9)
C6 C7 C12 C11 . -177.9(5)
C10 C11 C12 C7 . 0.7(10)
C18 N4 C14 C15 . 4.2(7)
Cu2 N4 C14 C15 . -172.1(3)
N4 C14 C15 N5 . 174.6(5)
N4 C14 C15 C16 . -3.1(7)
N5 C15 C16 C17 . -177.7(5)
C14 C15 C16 C17 . 0.0(7)
C15 C16 C17 C18 . 1.7(8)
C14 N4 C18 C17 . -2.3(7)
Cu2 N4 C18 C17 . 174.0(3)
C16 C17 C18 N4 . -0.6(8)
Cu2 O3 C19 O4 . -0.2(7)
Cu2 O3 C19 C20 . 178.4(3)
O4 C19 C20 C25 . 170.2(5)
O3 C19 C20 C25 . -8.6(6)
O4 C19 C20 C21 . -8.2(7)
O3 C19 C20 C21 . 173.0(4)
C25 C20 C21 C22 . -0.8(7)
C19 C20 C21 C22 . 177.7(4)
C20 C21 C22 C23 . -1.9(7)
C21 C22 C23 C24 . 3.0(8)
C21 C22 C23 C26 . -175.9(5)
C22 C23 C24 C25 . -1.4(8)
C26 C23 C24 C25 . 177.5(5)
C21 C20 C25 C24 . 2.4(7)
C19 C20 C25 C24 . -176.0(5)
C23 C24 C25 C20 . -1.3(8)
